data_7700676
loop_
_publ_author_name
'Luan, Lindong'
'Zhang, Ying'
'Zeng, Hongmei'
'Zou, Guohong'
'Dai, Yong'
'Zhou, Xiaoying'
'Lin, Zhien'

_publ_section_title
;
 Cluster-oxalate frameworks with extra-large channels: solvent-free
 synthesis, chemical stability, and proton conduction.
;
_journal_issue 35
_journal_name_full 'Dalton transactions (Cambridge, England : 2003)'
_journal_page_first 13130
_journal_page_last 13134
_journal_paper_doi 10.1039/c9dt02703c
_journal_volume 48
_journal_year 2019
_chemical_formula_moiety 'C3 H6 In3 O26 P5, C4 H14 N2, 2(H2 O)'
_chemical_formula_sum 'C7 H27 In3 N2 O29 P5'
_chemical_formula_weight 1102.61
_space_group_crystal_system triclinic
_space_group_IT_number 2
_space_group_name_Hall '-P 1'
_space_group_name_H-M_alt 'P -1'
_symmetry_space_group_name_Hall '-P 1'
_symmetry_space_group_name_H-M 'P -1'
_atom_sites_solution_hydrogens mixed
_atom_sites_solution_primary dual
_audit_creation_date 2019-06-18
_audit_creation_method
;
Olex2 1.2
(compiled 2018.05.29 svn.r3508 for OlexSys, GUI svn.r5506)
;
_audit_update_record
;
2019-06-27 deposited with the CCDC.    2019-07-29 downloaded from the CCDC.
;
_cell_angle_alpha 107.688(2)
_cell_angle_beta 95.217(2)
_cell_angle_gamma 99.513(2)
_cell_formula_units_Z 2
_cell_length_a 10.7933(3)
_cell_length_b 11.9038(3)
_cell_length_c 13.2892(3)
_cell_measurement_reflns_used 9204
_cell_measurement_temperature 293(2)
_cell_measurement_theta_max 28.9150
_cell_measurement_theta_min 3.7290
_cell_volume 1586.12(7)
_computing_cell_refinement
;
CrysAlisPro, Agilent Technologies,
Version 1.171.37.33 (release 27-03-2014 CrysAlis171 .NET)
(compiled Mar 27 2014,17:12:48)
;
_computing_data_collection
;
CrysAlisPro, Agilent Technologies,
Version 1.171.37.33 (release 27-03-2014 CrysAlis171 .NET)
(compiled Mar 27 2014,17:12:48)
;
_computing_data_reduction
;
CrysAlisPro, Agilent Technologies,
Version 1.171.37.33 (release 27-03-2014 CrysAlis171 .NET)
(compiled Mar 27 2014,17:12:48)
;
_computing_molecular_graphics 'Olex2 (Dolomanov et al., 2009)'
_computing_publication_material 'Olex2 (Dolomanov et al., 2009)'
_computing_structure_refinement 'ShelXL (Sheldrick, 2015)'
_computing_structure_solution 'ShelXT (Sheldrick, 2015)'
_diffrn_ambient_temperature 293(2)
_diffrn_detector 'CCD plate'
_diffrn_detector_area_resol_mean 15.9595
_diffrn_detector_type EosS2
_diffrn_measured_fraction_theta_full 0.998
_diffrn_measured_fraction_theta_max 0.998
_diffrn_measurement_details
;
#__ type_ start__ end____ width___ exp.time_
  1 omega   -1.00   83.00   1.0000    1.0000
omega____ theta____ kappa____ phi______ frames
    -       15.7256   57.0000  -90.0000 84

#__ type_ start__ end____ width___ exp.time_
  2 omega  -52.00   42.00   1.0000    1.0000
omega____ theta____ kappa____ phi______ frames
    -       15.7256  -77.0000  150.0000 94

#__ type_ start__ end____ width___ exp.time_
  3 omega   -1.00   83.00   1.0000    1.0000
omega____ theta____ kappa____ phi______ frames
    -       15.7256   57.0000  -30.0000 84

#__ type_ start__ end____ width___ exp.time_
  4 omega  -56.00   45.00   1.0000    1.0000
omega____ theta____ kappa____ phi______ frames
    -       15.7256  -19.0000 -180.0000 101

#__ type_ start__ end____ width___ exp.time_
  5 omega   -1.00   83.00   1.0000    1.0000
omega____ theta____ kappa____ phi______ frames
    -       15.7256   57.0000   30.0000 84

#__ type_ start__ end____ width___ exp.time_
  6 omega  -84.00   10.00   1.0000    1.0000
omega____ theta____ kappa____ phi______ frames
    -      -16.6631  -77.0000   30.0000 94

#__ type_ start__ end____ width___ exp.time_
  7 omega  -36.00   28.00   1.0000    1.0000
omega____ theta____ kappa____ phi______ frames
    -      -16.6631   38.0000    0.0000 64
;
_diffrn_measurement_device 'four-circle diffractometer'
_diffrn_measurement_device_type 'New Gemini, Dual, Cu at zero, EosS2'
_diffrn_measurement_method '\w scans'
_diffrn_orient_matrix_UB_11 -0.0528350000
_diffrn_orient_matrix_UB_12 0.0276018000
_diffrn_orient_matrix_UB_13 -0.0040339000
_diffrn_orient_matrix_UB_21 0.0413933000
_diffrn_orient_matrix_UB_22 0.0530551000
_diffrn_orient_matrix_UB_23 0.0003414000
_diffrn_orient_matrix_UB_31 -0.0061294000
_diffrn_orient_matrix_UB_32 -0.0224401000
_diffrn_orient_matrix_UB_33 -0.0565209000
_diffrn_radiation_monochromator graphite
_diffrn_radiation_probe x-ray
_diffrn_radiation_type MoK\a
_diffrn_radiation_wavelength 0.71073
_diffrn_reflns_av_R_equivalents 0.0362
_diffrn_reflns_av_unetI/netI 0.0373
_diffrn_reflns_Laue_measured_fraction_full 0.998
_diffrn_reflns_Laue_measured_fraction_max 0.998
_diffrn_reflns_limit_h_max 13
_diffrn_reflns_limit_h_min -13
_diffrn_reflns_limit_k_max 14
_diffrn_reflns_limit_k_min -14
_diffrn_reflns_limit_l_max 16
_diffrn_reflns_limit_l_min -16
_diffrn_reflns_number 19292
_diffrn_reflns_point_group_measured_fraction_full 0.998
_diffrn_reflns_point_group_measured_fraction_max 0.998
_diffrn_reflns_theta_full 26.000
_diffrn_reflns_theta_max 26.372
_diffrn_reflns_theta_min 3.498
_diffrn_source 'Enhance (Mo) X-ray Source'
_exptl_absorpt_coefficient_mu 2.524
_exptl_absorpt_correction_T_max 1.00000
_exptl_absorpt_correction_T_min 0.83148
_exptl_absorpt_correction_type multi-scan
_exptl_absorpt_process_details
;
CrysAlisPro, Agilent Technologies,
Version 1.171.37.33 (release 27-03-2014 CrysAlis171 .NET)
(compiled Mar 27 2014,17:12:48)
Empirical absorption correction using spherical harmonics,
 implemented in SCALE3 ABSPACK scaling algorithm.
;
_exptl_crystal_colour 'clear colourless'
_exptl_crystal_colour_lustre clear
_exptl_crystal_colour_primary colourless
_exptl_crystal_density_diffrn 2.309
_exptl_crystal_density_method 'not measured'
_exptl_crystal_description block
_exptl_crystal_F_000 1074
_exptl_crystal_size_max 0.34
_exptl_crystal_size_mid 0.32
_exptl_crystal_size_min 0.28
_refine_diff_density_max 0.765
_refine_diff_density_min -0.603
_refine_diff_density_rms 0.100
_refine_ls_extinction_method none
_refine_ls_goodness_of_fit_ref 1.039
_refine_ls_hydrogen_treatment constr
_refine_ls_matrix_type full
_refine_ls_number_parameters 421
_refine_ls_number_reflns 6488
_refine_ls_number_restraints 0
_refine_ls_restrained_S_all 1.039
_refine_ls_R_factor_all 0.0284
_refine_ls_R_factor_gt 0.0245
_refine_ls_shift/su_max 0.002
_refine_ls_shift/su_mean 0.000
_refine_ls_structure_factor_coef Fsqd
_refine_ls_weighting_details 'w=1/[\s^2^(Fo^2^)+(0.0215P)^2^+0.8181P] where P=(Fo^2^+2Fc^2^)/3'
_refine_ls_weighting_scheme calc
_refine_ls_wR_factor_gt 0.0565
_refine_ls_wR_factor_ref 0.0585
_reflns_Friedel_coverage 0.000
_reflns_number_gt 5861
_reflns_number_total 6488
_reflns_threshold_expression 'I > 2\s(I)'
_cod_data_source_file c9dt02703c2.cif
_cod_data_source_block 1_CCDC1
_cod_depositor_comments 'Adding full bibliography for 7700675--7700676.cif.'
_cod_original_cell_volume 1586.11(8)
_cod_database_code 7700676
_shelx_shelxl_version_number 2014/7
_shelx_space_group_comment
;
The symmetry employed for this shelxl refinement is uniquely defined
by the following loop, which should always be used as a source of
symmetry information in preference to the above space-group names.
They are only intended as comments.
;
_shelx_estimated_absorpt_t_max 0.538
_shelx_estimated_absorpt_t_min 0.481
_reflns_odcompleteness_completeness 99.78
_reflns_odcompleteness_iscentric 1
_reflns_odcompleteness_theta 26.32
_olex2_refinement_description
;
1. Fixed Uiso
 At 1.2 times of:
  All C(H,H) groups, All N(H) groups, All N(H,H,H) groups
 At 1.5 times of:
  All C(H,H,H) groups, All O(H) groups, All O(H,H) groups
2.a Free rotating group:
 O27(H27A,H27B), O28(H28A,H28B)
2.b Ternary CH refined with riding coordinates:
 N1(H1)
2.c Secondary CH2 refined with riding coordinates:
 C4(H4A,H4B), C5(H5A,H5B)
2.d Idealised Me refined as rotating group:
 C6(H6A,H6B,H6C), C7(H7A,H7B,H7C), N2(H2A,H2B,H2C)
2.e Idealised tetrahedral OH refined as rotating group:
 O4(H4), O8(H8), O12(H12), O16(H16), O19(H19), O20(H20)
;
_olex2_submission_special_instructions 'No special instructions were received'

loop_
_space_group_symop_operation_xyz
'x, y, z'
'-x, -y, -z'

loop_
_atom_site_label
_atom_site_type_symbol
_atom_site_fract_x
_atom_site_fract_y
_atom_site_fract_z
_atom_site_U_iso_or_equiv
_atom_site_adp_type
_atom_site_occupancy
_atom_site_site_symmetry_order
_atom_site_calc_flag
_atom_site_refinement_flags_posn
In1 In 0.76236(2) 0.48672(2) 0.48538(2) 0.01317(6) Uani 1 1 d .
In2 In 0.92770(2) 0.78591(2) 0.82084(2) 0.01408(6) Uani 1 1 d .
In3 In 0.76283(2) 0.49611(2) 0.98530(2) 0.01321(6) Uani 1 1 d .
P1 P 0.72043(7) 0.53512(7) 0.73902(6) 0.01285(16) Uani 1 1 d .
P2 P 0.70277(7) 0.43016(7) 0.21170(6) 0.01536(17) Uani 1 1 d .
P3 P 0.95833(7) 0.29905(7) 0.41046(6) 0.01396(16) Uani 1 1 d .
P4 P 0.96435(7) 0.30147(7) 0.97891(6) 0.01360(16) Uani 1 1 d .
P5 P 0.76818(9) 0.94138(8) 0.68750(7) 0.0253(2) Uani 1 1 d .
O1 O 0.7883(2) 0.4859(2) 0.64405(16) 0.0193(5) Uani 1 1 d .
O2 O 0.7591(2) 0.4789(2) 0.82282(16) 0.0220(5) Uani 1 1 d .
O3 O 0.7504(2) 0.67217(19) 0.78268(17) 0.0205(5) Uani 1 1 d .
O4 O 0.57558(19) 0.4918(2) 0.69817(17) 0.0215(5) Uani 1 1 d .
H4 H 0.5362 0.5313 0.7409 0.032 Uiso 1 1 calc GR
O5 O 0.7502(2) 0.4973(2) 0.32889(16) 0.0235(5) Uani 1 1 d .
O6 O 0.7738(2) 0.5046(2) 0.15052(16) 0.0215(5) Uani 1 1 d .
O7 O 0.5614(2) 0.4053(2) 0.18057(17) 0.0280(6) Uani 1 1 d .
O8 O 0.7379(2) 0.3018(2) 0.1793(2) 0.0295(6) Uani 1 1 d .
H8 H 0.8145 0.3089 0.1961 0.044 Uiso 1 1 calc GR
O9 O 0.8330(2) 0.32718(19) 0.44281(16) 0.0200(5) Uani 1 1 d .
O10 O 1.0705(2) 0.3819(2) 0.49050(17) 0.0241(5) Uani 1 1 d .
O11 O 0.9684(2) 0.29694(19) 0.29671(16) 0.0196(5) Uani 1 1 d .
O12 O 0.9523(2) 0.16736(19) 0.41608(18) 0.0231(5) Uani 1 1 d .
H12 H 1.0054 0.1369 0.3828 0.035 Uiso 1 1 calc GR
O13 O 0.8512(2) 0.3495(2) 0.94777(17) 0.0258(5) Uani 1 1 d .
O14 O 0.9846(2) 0.31385(19) 1.09641(16) 0.0199(5) Uani 1 1 d .
O15 O 1.0848(2) 0.3577(2) 0.94531(18) 0.0281(6) Uani 1 1 d .
O16 O 0.9386(2) 0.16401(19) 0.91287(17) 0.0219(5) Uani 1 1 d .
H16 H 0.8702 0.1452 0.8736 0.033 Uiso 1 1 calc GR
O17 O 0.8750(2) 0.8851(2) 0.71787(17) 0.0250(5) Uani 1 1 d .
O18 O 0.7479(2) 1.0503(2) 0.7705(2) 0.0399(7) Uani 1 1 d .
O19 O 0.6402(3) 0.8493(2) 0.6572(3) 0.0562(9) Uani 1 1 d .
H19 H 0.6526 0.7816 0.6284 0.084 Uiso 1 1 calc GR
O20 O 0.8036(3) 0.9686(3) 0.5840(2) 0.0544(9) Uani 1 1 d .
H20 H 0.7503 1.0010 0.5626 0.082 Uiso 1 1 calc GR
O21 O 0.56852(19) 0.37476(19) 0.45228(16) 0.0178(5) Uani 1 1 d .
O22 O 0.36762(18) 0.38250(18) 0.47327(16) 0.0159(4) Uani 1 1 d .
O23 O 0.8536(2) 0.89855(19) 0.95562(16) 0.0204(5) Uani 1 1 d .
O24 O 0.9130(2) 1.05976(18) 1.10143(16) 0.0191(5) Uani 1 1 d .
O25 O 0.5714(2) 0.37849(19) 0.94412(17) 0.0195(5) Uani 1 1 d .
O26 O 0.37039(19) 0.37965(19) 0.96944(17) 0.0204(5) Uani 1 1 d .
C1 C 0.4829(3) 0.4306(3) 0.4788(2) 0.0144(6) Uani 1 1 d .
C2 C 0.9336(3) 0.9882(3) 1.0167(2) 0.0174(7) Uani 1 1 d .
C3 C 0.4829(3) 0.4305(3) 0.9754(2) 0.0156(6) Uani 1 1 d .
C4 C 1.1040(4) 0.2203(3) 0.6460(3) 0.0321(9) Uani 1 1 d .
H4A H 1.1360 0.2711 0.6054 0.039 Uiso 1 1 calc R
H4B H 1.0852 0.1377 0.5985 0.039 Uiso 1 1 calc R
C5 C 0.9827(3) 0.2528(3) 0.6808(3) 0.0310(8) Uani 1 1 d .
H5A H 0.9142 0.2153 0.6213 0.037 Uiso 1 1 calc R
H5B H 0.9631 0.2205 0.7377 0.037 Uiso 1 1 calc R
C6 C 1.1835(4) 0.1342(4) 0.7814(3) 0.0413(10) Uani 1 1 d .
H6A H 1.0987 0.1253 0.7986 0.062 Uiso 1 1 calc GR
H6B H 1.2433 0.1532 0.8452 0.062 Uiso 1 1 calc GR
H6C H 1.1933 0.0604 0.7307 0.062 Uiso 1 1 calc GR
C7 C 1.3334(4) 0.2396(4) 0.6971(3) 0.0440(10) Uani 1 1 d .
H7A H 1.3326 0.1675 0.6393 0.066 Uiso 1 1 calc GR
H7B H 1.3982 0.2477 0.7548 0.066 Uiso 1 1 calc GR
H7C H 1.3507 0.3080 0.6729 0.066 Uiso 1 1 calc GR
N1 N 1.2068(3) 0.2325(3) 0.7349(2) 0.0281(7) Uani 1 1 d .
H1 H 1.2092 0.3084 0.7916 0.034 Uiso 1 1 calc R
N2 N 0.9886(3) 0.3850(3) 0.7192(3) 0.0381(8) Uani 1 1 d .
H2A H 1.0036 0.4147 0.6666 0.046 Uiso 1 1 calc GR
H2B H 1.0507 0.4199 0.7743 0.046 Uiso 1 1 calc GR
H2C H 0.9148 0.3993 0.7397 0.046 Uiso 1 1 calc GR
O27 O 0.6345(5) 0.2173(4) 0.7048(4) 0.1005(15) Uani 1 1 d .
H27A H 0.6783 0.1872 0.7423 0.151 Uiso 1 1 d G
H27B H 0.6444 0.2927 0.7362 0.151 Uiso 1 1 d G
O28 O 0.6506(8) 0.0787(6) 0.5054(5) 0.164(3) Uani 1 1 d .
H28A H 0.6125 0.1365 0.5279 0.245 Uiso 1 1 d G
H28B H 0.6642 0.0793 0.4435 0.245 Uiso 1 1 d G

loop_
_atom_site_aniso_label
_atom_site_aniso_U_11
_atom_site_aniso_U_22
_atom_site_aniso_U_33
_atom_site_aniso_U_23
_atom_site_aniso_U_13
_atom_site_aniso_U_12
In1 0.01124(10) 0.01813(12) 0.00973(11) 0.00443(9) 0.00094(8) 0.00242(8)
In2 0.01552(11) 0.01390(11) 0.01194(11) 0.00238(9) 0.00171(8) 0.00427(8)
In3 0.01189(11) 0.01775(12) 0.01016(11) 0.00460(9) 0.00130(8) 0.00354(8)
P1 0.0123(4) 0.0157(4) 0.0099(4) 0.0033(3) 0.0012(3) 0.0031(3)
P2 0.0130(4) 0.0218(4) 0.0113(4) 0.0057(3) 0.0013(3) 0.0033(3)
P3 0.0127(4) 0.0159(4) 0.0122(4) 0.0034(3) 0.0015(3) 0.0024(3)
P4 0.0143(4) 0.0137(4) 0.0125(4) 0.0041(3) 0.0005(3) 0.0033(3)
P5 0.0267(5) 0.0198(5) 0.0252(5) 0.0021(4) -0.0036(4) 0.0077(4)
O1 0.0191(11) 0.0294(13) 0.0133(11) 0.0094(10) 0.0056(9) 0.0095(10)
O2 0.0308(13) 0.0256(13) 0.0126(11) 0.0088(10) 0.0039(9) 0.0086(10)
O3 0.0171(11) 0.0153(11) 0.0258(12) 0.0021(10) 0.0001(9) 0.0045(9)
O4 0.0122(11) 0.0288(13) 0.0200(12) 0.0020(10) 0.0033(9) 0.0050(10)
O5 0.0260(12) 0.0299(13) 0.0134(11) 0.0086(10) 0.0005(9) 0.0001(10)
O6 0.0235(12) 0.0275(13) 0.0126(11) 0.0073(10) 0.0022(9) 0.0017(10)
O7 0.0138(11) 0.0443(16) 0.0209(12) 0.0034(11) 0.0028(9) 0.0059(11)
O8 0.0216(12) 0.0206(13) 0.0424(15) 0.0059(11) -0.0024(11) 0.0058(10)
O9 0.0171(11) 0.0223(12) 0.0209(11) 0.0054(10) 0.0082(9) 0.0050(9)
O10 0.0188(11) 0.0271(13) 0.0215(12) 0.0081(10) -0.0033(10) -0.0056(10)
O11 0.0249(12) 0.0238(12) 0.0139(11) 0.0075(9) 0.0067(9) 0.0107(10)
O12 0.0277(13) 0.0195(12) 0.0251(13) 0.0086(10) 0.0086(10) 0.0085(10)
O13 0.0297(13) 0.0298(14) 0.0183(11) 0.0033(10) -0.0016(10) 0.0185(11)
O14 0.0258(12) 0.0214(12) 0.0147(11) 0.0074(9) 0.0008(9) 0.0090(10)
O15 0.0249(13) 0.0291(14) 0.0219(12) 0.0030(11) 0.0038(10) -0.0076(11)
O16 0.0243(12) 0.0150(12) 0.0231(12) 0.0028(10) -0.0025(10) 0.0042(9)
O17 0.0295(13) 0.0287(13) 0.0235(12) 0.0128(11) 0.0058(10) 0.0152(11)
O18 0.0370(15) 0.0277(14) 0.0409(15) -0.0075(12) -0.0095(12) 0.0118(12)
O19 0.0287(15) 0.0285(16) 0.091(2) -0.0062(16) -0.0039(15) 0.0042(12)
O20 0.083(2) 0.056(2) 0.0398(16) 0.0280(15) 0.0053(16) 0.0371(18)
O21 0.0147(11) 0.0168(11) 0.0202(11) 0.0032(9) 0.0022(9) 0.0039(9)
O22 0.0126(10) 0.0162(11) 0.0187(11) 0.0064(9) 0.0023(9) 0.0008(9)
O23 0.0211(11) 0.0167(12) 0.0180(11) -0.0013(9) 0.0041(9) 0.0017(9)
O24 0.0236(12) 0.0143(11) 0.0168(11) 0.0011(9) 0.0061(9) 0.0026(9)
O25 0.0152(11) 0.0190(12) 0.0221(11) 0.0025(10) 0.0024(9) 0.0054(9)
O26 0.0116(10) 0.0194(12) 0.0289(12) 0.0075(10) 0.0022(9) 0.0008(9)
C1 0.0128(14) 0.0168(16) 0.0114(14) 0.0031(13) -0.0011(12) 0.0016(12)
C2 0.0226(17) 0.0151(16) 0.0169(16) 0.0067(13) 0.0024(13) 0.0077(13)
C3 0.0160(15) 0.0174(17) 0.0128(15) 0.0044(13) -0.0006(12) 0.0044(12)
C4 0.041(2) 0.031(2) 0.0218(18) 0.0069(16) -0.0028(16) 0.0082(17)
C5 0.030(2) 0.033(2) 0.0273(18) 0.0105(16) -0.0035(16) 0.0003(16)
C6 0.050(3) 0.044(3) 0.041(2) 0.022(2) 0.013(2) 0.021(2)
C7 0.037(2) 0.042(3) 0.051(3) 0.009(2) 0.012(2) 0.0099(19)
N1 0.0363(17) 0.0225(16) 0.0216(15) 0.0003(12) 0.0019(13) 0.0098(13)
N2 0.0253(16) 0.0370(19) 0.050(2) 0.0123(16) -0.0059(15) 0.0090(14)
O27 0.135(4) 0.058(3) 0.102(3) 0.012(2) -0.009(3) 0.045(3)
O28 0.228(7) 0.173(6) 0.106(4) 0.037(4) -0.029(5) 0.132(5)

loop_
_atom_type_symbol
_atom_type_description
_atom_type_scat_dispersion_real
_atom_type_scat_dispersion_imag
_atom_type_scat_source
C C 0.0033 0.0016 'International Tables Vol C Tables 4.2.6.8 and 6.1.1.4'
H H 0.0000 0.0000 'International Tables Vol C Tables 4.2.6.8 and 6.1.1.4'
In In -0.7276 1.3100 'International Tables Vol C Tables 4.2.6.8 and 6.1.1.4'
N N 0.0061 0.0033 'International Tables Vol C Tables 4.2.6.8 and 6.1.1.4'
O O 0.0106 0.0060 'International Tables Vol C Tables 4.2.6.8 and 6.1.1.4'
P P 0.1023 0.0942 'International Tables Vol C Tables 4.2.6.8 and 6.1.1.4'

loop_
_geom_angle_atom_site_label_1
_geom_angle_atom_site_label_2
_geom_angle_atom_site_label_3
_geom_angle
_geom_angle_site_symmetry_1
_geom_angle_site_symmetry_3
O1 In1 O5 175.47(8) . .
O1 In1 O10 93.34(8) . 2_766
O1 In1 O21 92.18(8) . .
O1 In1 O22 90.78(8) . 2_666
O5 In1 O21 92.31(8) . .
O5 In1 O22 89.94(8) . 2_666
O9 In1 O1 87.26(8) . .
O9 In1 O5 93.37(9) . .
O9 In1 O10 101.49(9) . 2_766
O9 In1 O21 88.31(8) . .
O9 In1 O22 162.63(8) . 2_666
O10 In1 O5 82.14(8) 2_766 .
O10 In1 O21 168.96(8) 2_766 .
O10 In1 O22 95.85(8) 2_766 2_666
O21 In1 O22 74.51(7) . 2_666
O3 In2 O11 104.55(8) . 2_766
O3 In2 O14 95.49(8) . 2_767
O3 In2 O17 92.75(8) . .
O3 In2 O23 86.59(8) . .
O3 In2 O24 162.48(8) . 2_777
O11 In2 O14 81.25(8) 2_766 2_767
O11 In2 O17 87.06(8) 2_766 .
O11 In2 O23 168.86(8) 2_766 .
O11 In2 O24 92.92(8) 2_766 2_777
O14 In2 O17 167.08(9) 2_767 .
O14 In2 O23 97.70(8) 2_767 .
O14 In2 O24 88.41(8) 2_767 2_777
O17 In2 O23 92.70(8) . .
O17 In2 O24 86.70(8) . 2_777
O23 In2 O24 75.95(8) . 2_777
O2 In3 O6 176.24(8) . 1_556
O2 In3 O25 88.61(8) . .
O2 In3 O26 100.55(8) . 2_667
O6 In3 O25 91.89(8) 1_556 .
O6 In3 O26 83.17(8) 1_556 2_667
O13 In3 O2 84.39(8) . .
O13 In3 O6 91.87(8) . 1_556
O13 In3 O15 103.03(10) . 2_767
O13 In3 O25 92.21(9) . .
O13 In3 O26 165.90(9) . 2_667
O15 In3 O2 100.76(9) 2_767 .
O15 In3 O6 79.72(8) 2_767 1_556
O15 In3 O25 162.74(9) 2_767 .
O15 In3 O26 89.11(9) 2_767 2_667
O25 In3 O26 74.84(8) . 2_667
O1 P1 O4 106.77(12) . .
O2 P1 O1 106.76(12) . .
O2 P1 O4 109.89(13) . .
O3 P1 O1 112.50(13) . .
O3 P1 O2 112.20(12) . .
O3 P1 O4 108.57(13) . .
O5 P2 O6 105.84(12) . .
O5 P2 O8 110.22(13) . .
O6 P2 O8 108.75(14) . .
O7 P2 O5 115.00(13) . .
O7 P2 O6 112.47(13) . .
O7 P2 O8 104.50(13) . .
O9 P3 O10 111.71(13) . .
O9 P3 O11 111.67(12) . .
O9 P3 O12 103.08(12) . .
O10 P3 O11 112.92(13) . .
O10 P3 O12 107.90(13) . .
O11 P3 O12 108.99(12) . .
O13 P4 O14 112.96(13) . .
O13 P4 O15 111.55(14) . .
O13 P4 O16 107.20(13) . .
O14 P4 O15 111.36(12) . .
O14 P4 O16 108.00(12) . .
O15 P4 O16 105.32(13) . .
O17 P5 O19 110.53(15) . .
O17 P5 O20 103.17(15) . .
O18 P5 O17 116.13(14) . .
O18 P5 O19 106.35(17) . .
O18 P5 O20 112.25(17) . .
O19 P5 O20 108.3(2) . .
P1 O1 In1 132.18(12) . .
P1 O2 In3 142.99(14) . .
P1 O3 In2 127.58(13) . .
P1 O4 H4 109.5 . .
P2 O5 In1 145.52(14) . .
P2 O6 In3 135.00(13) . 1_554
P2 O8 H8 109.5 . .
P3 O9 In1 133.01(13) . .
P3 O10 In1 145.72(13) . 2_766
P3 O11 In2 134.44(12) . 2_766
P3 O12 H12 109.5 . .
P4 O13 In3 144.58(14) . .
P4 O14 In2 131.49(13) . 2_767
P4 O15 In3 137.01(14) . 2_767
P4 O16 H16 109.5 . .
P5 O17 In2 141.50(14) . .
P5 O19 H19 109.5 . .
P5 O20 H20 109.5 . .
C1 O21 In1 115.44(19) . .
C1 O22 In1 114.60(18) . 2_666
C2 O23 In2 114.6(2) . .
C2 O24 In2 113.88(19) . 2_777
C3 O25 In3 115.09(19) . .
C3 O26 In3 114.69(19) . 2_667
O21 C1 O22 125.0(3) . .
O21 C1 C1 118.4(3) . 2_666
O22 C1 C1 116.5(3) . 2_666
O23 C2 C2 117.2(3) . 2_777
O24 C2 O23 124.9(3) . .
O24 C2 C2 117.9(3) . 2_777
O25 C3 C3 116.8(3) . 2_667
O26 C3 O25 125.5(3) . .
O26 C3 C3 117.7(3) . 2_667
H4A C4 H4B 107.5 . .
C5 C4 H4A 108.5 . .
C5 C4 H4B 108.5 . .
C5 C4 N1 115.2(3) . .
N1 C4 H4A 108.5 . .
N1 C4 H4B 108.5 . .
C4 C5 H5A 109.0 . .
C4 C5 H5B 109.0 . .
H5A C5 H5B 107.8 . .
N2 C5 C4 113.1(3) . .
N2 C5 H5A 109.0 . .
N2 C5 H5B 109.0 . .
H6A C6 H6B 109.5 . .
H6A C6 H6C 109.5 . .
H6B C6 H6C 109.5 . .
N1 C6 H6A 109.5 . .
N1 C6 H6B 109.5 . .
N1 C6 H6C 109.5 . .
H7A C7 H7B 109.5 . .
H7A C7 H7C 109.5 . .
H7B C7 H7C 109.5 . .
N1 C7 H7A 109.5 . .
N1 C7 H7B 109.5 . .
N1 C7 H7C 109.5 . .
C4 N1 H1 107.7 . .
C6 N1 C4 112.8(3) . .
C6 N1 C7 110.3(3) . .
C6 N1 H1 107.7 . .
C7 N1 C4 110.4(3) . .
C7 N1 H1 107.7 . .
C5 N2 H2A 109.5 . .
C5 N2 H2B 109.5 . .
C5 N2 H2C 109.5 . .
H2A N2 H2B 109.5 . .
H2A N2 H2C 109.5 . .
H2B N2 H2C 109.5 . .
H27A O27 H27B 109.5 . .
H28A O28 H28B 104.5 . .

loop_
_geom_bond_atom_site_label_1
_geom_bond_atom_site_label_2
_geom_bond_distance
_geom_bond_site_symmetry_2
In1 O1 2.1048(19) .
In1 O5 2.115(2) .
In1 O9 2.100(2) .
In1 O10 2.112(2) 2_766
In1 O21 2.214(2) .
In1 O22 2.244(2) 2_666
In2 O3 2.075(2) .
In2 O11 2.102(2) 2_766
In2 O14 2.1192(19) 2_767
In2 O17 2.157(2) .
In2 O23 2.191(2) .
In2 O24 2.209(2) 2_777
In3 O2 2.102(2) .
In3 O6 2.158(2) 1_556
In3 O13 2.076(2) .
In3 O15 2.095(2) 2_767
In3 O25 2.214(2) .
In3 O26 2.222(2) 2_667
P1 O1 1.528(2) .
P1 O2 1.524(2) .
P1 O3 1.523(2) .
P1 O4 1.554(2) .
P2 O5 1.513(2) .
P2 O6 1.537(2) .
P2 O7 1.499(2) .
P2 O8 1.577(2) .
P3 O9 1.515(2) .
P3 O10 1.518(2) .
P3 O11 1.518(2) .
P3 O12 1.583(2) .
P4 O13 1.508(2) .
P4 O14 1.515(2) .
P4 O15 1.528(2) .
P4 O16 1.568(2) .
P5 O17 1.509(2) .
P5 O18 1.488(3) .
P5 O19 1.550(3) .
P5 O20 1.571(3) .
O4 H4 0.8200 .
O6 In3 2.158(2) 1_554
O8 H8 0.8200 .
O10 In1 2.112(2) 2_766
O11 In2 2.102(2) 2_766
O12 H12 0.8200 .
O14 In2 2.1192(19) 2_767
O15 In3 2.095(2) 2_767
O16 H16 0.8200 .
O19 H19 0.8200 .
O20 H20 0.8200 .
O21 C1 1.242(4) .
O22 In1 2.244(2) 2_666
O22 C1 1.266(3) .
O23 C2 1.259(4) .
O24 In2 2.209(2) 2_777
O24 C2 1.253(4) .
O25 C3 1.257(4) .
O26 In3 2.222(2) 2_667
O26 C3 1.248(4) .
C1 C1 1.541(6) 2_666
C2 C2 1.545(6) 2_777
C3 C3 1.548(6) 2_667
C4 H4A 0.9700 .
C4 H4B 0.9700 .
C4 C5 1.499(5) .
C4 N1 1.500(4) .
C5 H5A 0.9700 .
C5 H5B 0.9700 .
C5 N2 1.488(4) .
C6 H6A 0.9600 .
C6 H6B 0.9600 .
C6 H6C 0.9600 .
C6 N1 1.479(4) .
C7 H7A 0.9600 .
C7 H7B 0.9600 .
C7 H7C 0.9600 .
C7 N1 1.496(5) .
N1 H1 0.9800 .
N2 H2A 0.8900 .
N2 H2B 0.8900 .
N2 H2C 0.8900 .
O27 H27A 0.8499 .
O27 H27B 0.8501 .
O28 H28A 0.8498 .
O28 H28B 0.8502 .

loop_
_geom_hbond_atom_site_label_D
_geom_hbond_atom_site_label_H
_geom_hbond_atom_site_label_A
_geom_hbond_distance_DH
_geom_hbond_distance_HA
_geom_hbond_distance_DA
_geom_hbond_angle_DHA
_geom_hbond_site_symmetry_A
N1 H1 O6 0.98 2.09 2.997(4) 152.8 2_766
N2 H2A O10 0.89 2.45 3.233(4) 147.2 .
N2 H2B O6 0.89 1.99 2.828(4) 157.5 2_766
N2 H2C O1 0.89 2.34 2.882(4) 119.1 .
N2 H2C O2 0.89 2.27 3.143(4) 165.3 .

loop_
_geom_torsion_atom_site_label_1
_geom_torsion_atom_site_label_2
_geom_torsion_atom_site_label_3
_geom_torsion_atom_site_label_4
_geom_torsion
_geom_torsion_site_symmetry_1
_geom_torsion_site_symmetry_4
In1 O21 C1 O22 -175.0(2) . .
In1 O21 C1 C1 5.5(4) . 2_666
In1 O22 C1 O21 -174.8(2) 2_666 .
In1 O22 C1 C1 4.8(4) 2_666 2_666
In2 O23 C2 O24 -175.7(2) . .
In2 O23 C2 C2 5.1(4) . 2_777
In2 O24 C2 O23 -175.2(2) 2_777 .
In2 O24 C2 C2 4.0(4) 2_777 2_777
In3 O25 C3 O26 -173.1(2) . .
In3 O25 C3 C3 7.5(4) . 2_667
In3 O26 C3 O25 -172.7(2) 2_667 .
In3 O26 C3 C3 6.7(4) 2_667 2_667
O1 P1 O2 In3 163.4(2) . .
O1 P1 O3 In2 -48.89(18) . .
O2 P1 O1 In1 165.68(16) . .
O2 P1 O3 In2 71.52(19) . .
O3 P1 O1 In1 -70.83(19) . .
O3 P1 O2 In3 39.7(3) . .
O4 P1 O1 In1 48.2(2) . .
O4 P1 O2 In3 -81.2(2) . .
O4 P1 O3 In2 -166.83(14) . .
O5 P2 O6 In3 -173.31(18) . 1_554
O6 P2 O5 In1 -163.8(2) . .
O7 P2 O5 In1 71.4(3) . .
O7 P2 O6 In3 -47.0(2) . 1_554
O8 P2 O5 In1 -46.4(3) . .
O8 P2 O6 In3 68.3(2) . 1_554
O9 P3 O10 In1 -119.3(3) . 2_766
O9 P3 O11 In2 -155.74(16) . 2_766
O10 P3 O9 In1 52.2(2) . .
O10 P3 O11 In2 77.4(2) . 2_766
O11 P3 O9 In1 -75.37(19) . .
O11 P3 O10 In1 7.6(3) . 2_766
O12 P3 O9 In1 167.76(15) . .
O12 P3 O10 In1 128.1(2) . 2_766
O12 P3 O11 In2 -42.5(2) . 2_766
O13 P4 O14 In2 153.73(16) . 2_767
O13 P4 O15 In3 93.7(2) . 2_767
O14 P4 O13 In3 50.7(3) . .
O14 P4 O15 In3 -33.5(3) . 2_767
O15 P4 O13 In3 -75.6(3) . .
O15 P4 O14 In2 -79.8(2) . 2_767
O16 P4 O13 In3 169.6(2) . .
O16 P4 O14 In2 35.4(2) . 2_767
O16 P4 O15 In3 -150.4(2) . 2_767
O18 P5 O17 In2 69.6(3) . .
O19 P5 O17 In2 -51.6(3) . .
O20 P5 O17 In2 -167.1(2) . .
C5 C4 N1 C6 75.4(4) . .
C5 C4 N1 C7 -160.7(3) . .
N1 C4 C5 N2 79.5(4) . .

loop_
_smtbx_masks_void_nr
_smtbx_masks_void_average_x
_smtbx_masks_void_average_y
_smtbx_masks_void_average_z
_smtbx_masks_void_volume
_smtbx_masks_void_count_electrons
1 0.500 1.000 1.000 207.8 60.1
